data_7029630
loop_
_publ_author_name
'Zhao, Ning'
'Hou, Guohua'
'Deng, Xuebin'
'Zi, Guofu'
'Walter, Marc D.'

_publ_section_title
;
 Group 4 metal complexes with new chiral pincer NHC-ligands: synthesis,
 structure and catalytic activity.
;
_journal_issue 22
_journal_name_full 'Dalton transactions (Cambridge, England : 2003)'
_journal_page_first 8261
_journal_page_last 8272
_journal_paper_doi 10.1039/c4dt00510d
_journal_volume 43
_journal_year 2014
_chemical_absolute_configuration ad
_chemical_formula_moiety 'C51 H70 Cl N3 O3 Zr'
_chemical_formula_sum 'C51 H70 Cl N3 O3 Zr'
_chemical_formula_weight 899.77
_chemical_name_systematic
; 
 ? 
;
_space_group_IT_number 19
_symmetry_cell_setting orthorhombic
_symmetry_space_group_name_Hall 'P 2ac 2ab'
_symmetry_space_group_name_H-M 'P 21 21 21'
_atom_sites_solution_hydrogens geom
_atom_sites_solution_primary direct
_atom_sites_solution_secondary difmap
_audit_creation_method SHELXL-97
_cell_angle_alpha 90.00
_cell_angle_beta 90.00
_cell_angle_gamma 90.00
_cell_formula_units_Z 4
_cell_length_a 12.7285(15)
_cell_length_b 15.0219(18)
_cell_length_c 30.104(4)
_cell_measurement_reflns_used 9994
_cell_measurement_temperature 110(2)
_cell_measurement_theta_max 26.84
_cell_measurement_theta_min 2.44
_cell_volume 5756.1(12)
_computing_cell_refinement 'Bruker SAINT'
_computing_data_collection 'Bruker APEX2'
_computing_data_reduction 'Bruker SAINT'
_computing_molecular_graphics 'Bruker SHELXTL'
_computing_publication_material 'Bruker SHELXTL'
_computing_structure_refinement 'SHELXL-97 (Sheldrick, 2008)'
_computing_structure_solution 'SHELXS-97 (Sheldrick, 2008)'
_diffrn_ambient_temperature 110(2)
_diffrn_measured_fraction_theta_full 0.999
_diffrn_measured_fraction_theta_max 0.999
_diffrn_measurement_device_type 'Bruker APEX-II CCD'
_diffrn_measurement_method '\f and \w scans'
_diffrn_radiation_monochromator graphite
_diffrn_radiation_source 'fine-focus sealed tube'
_diffrn_radiation_type MoK\a
_diffrn_radiation_wavelength 0.71073
_diffrn_reflns_av_R_equivalents 0.0000
_diffrn_reflns_av_sigmaI/netI 0.0367
_diffrn_reflns_limit_h_max 15
_diffrn_reflns_limit_h_min -15
_diffrn_reflns_limit_k_max 18
_diffrn_reflns_limit_k_min 0
_diffrn_reflns_limit_l_max 36
_diffrn_reflns_limit_l_min 0
_diffrn_reflns_number 10419
_diffrn_reflns_theta_full 25.25
_diffrn_reflns_theta_max 25.25
_diffrn_reflns_theta_min 1.92
_exptl_absorpt_coefficient_mu 0.273
_exptl_absorpt_correction_T_max 0.9653
_exptl_absorpt_correction_T_min 0.8531
_exptl_absorpt_correction_type multi-scan
_exptl_absorpt_process_details SADABS
_exptl_crystal_colour yellow
_exptl_crystal_density_diffrn 1.038
_exptl_crystal_density_method 'not measured'
_exptl_crystal_description block
_exptl_crystal_F_000 1912
_exptl_crystal_size_max 0.60
_exptl_crystal_size_mid 0.18
_exptl_crystal_size_min 0.13
_refine_diff_density_max 0.378
_refine_diff_density_min -0.272
_refine_diff_density_rms 0.045
_refine_ls_abs_structure_details 'Flack H D (1983), Acta Cryst. A39, 876-881'
_refine_ls_abs_structure_Flack -0.01(2)
_refine_ls_extinction_method none
_refine_ls_goodness_of_fit_ref 1.041
_refine_ls_hydrogen_treatment constr
_refine_ls_matrix_type full
_refine_ls_number_parameters 571
_refine_ls_number_reflns 10419
_refine_ls_number_restraints 66
_refine_ls_restrained_S_all 1.055
_refine_ls_R_factor_all 0.0349
_refine_ls_R_factor_gt 0.0307
_refine_ls_shift/su_max 0.001
_refine_ls_shift/su_mean 0.000
_refine_ls_structure_factor_coef Fsqd
_refine_ls_weighting_details 'calc w=1/[\s^2^(Fo^2^)+(0.0414P)^2^+1.1045P] where P=(Fo^2^+2Fc^2^)/3'
_refine_ls_weighting_scheme calc
_refine_ls_wR_factor_gt 0.0758
_refine_ls_wR_factor_ref 0.0774
_reflns_number_gt 9645
_reflns_number_total 10419
_reflns_threshold_expression >2sigma(I)
_cod_data_source_file c4dt00510d2.cif
_cod_data_source_block compound18
_cod_depositor_comments
;
The following automatic conversions were performed:

'_symmetry_cell_setting' value 'Orthorhombic' changed to
'orthorhombic' according to
/usr/data/users/saulius/crontab/automatic-downloads/rss-feeds/RSC/lib/dictionaries/cif_core.dic
dictionary named 'cif_core.dic' version 2.4.2 from
2011-04-26.

'_exptl_absorpt_correction_type' value 'Multi-scan'
changed to 'multi-scan' according to
/usr/data/users/saulius/crontab/automatic-downloads/rss-feeds/RSC/lib/dictionaries/cif_core.dic
dictionary named 'cif_core.dic' version 2.4.2 from 2011-04-26.

Automatic conversion script
Id: cif_fix_values 2281 2013-09-26 08:29:07Z andrius 

 Adding full bibliography for 7029625--7029632.cif.
;
_cod_original_sg_symbol_H-M P2(1)2(1)2(1)
_cod_database_code 7029630

loop_
_symmetry_equiv_pos_as_xyz
'x, y, z'
'-x+1/2, -y, z+1/2'
'-x, y+1/2, -z+1/2'
'x+1/2, -y+1/2, -z'

loop_
_atom_site_label
_atom_site_type_symbol
_atom_site_fract_x
_atom_site_fract_y
_atom_site_fract_z
_atom_site_U_iso_or_equiv
_atom_site_adp_type
_atom_site_occupancy
_atom_site_symmetry_multiplicity
_atom_site_calc_flag
_atom_site_refinement_flags
_atom_site_disorder_assembly
_atom_site_disorder_group
C1 C 0.25573(19) 0.22683(15) 0.30556(8) 0.0233(5) Uani 1 1 d . . .
C2 C 0.2583(2) 0.23495(17) 0.35238(8) 0.0259(5) Uani 1 1 d . . .
C3 C 0.1863(2) 0.30105(19) 0.37755(8) 0.0303(5) Uani 1 1 d . . .
C4 C 0.0694(2) 0.2803(2) 0.36983(9) 0.0375(7) Uani 1 1 d . . .
H4A H 0.0262 0.3223 0.3867 0.056 Uiso 1 1 calc R . .
H4B H 0.0543 0.2194 0.3797 0.056 Uiso 1 1 calc R . .
H4C H 0.0532 0.2858 0.3381 0.056 Uiso 1 1 calc R . .
C5 C 0.2098(2) 0.39513(19) 0.36227(10) 0.0399(7) Uani 1 1 d . . .
H5A H 0.1662 0.4372 0.3790 0.060 Uiso 1 1 calc R . .
H5B H 0.1941 0.4005 0.3305 0.060 Uiso 1 1 calc R . .
H5C H 0.2841 0.4085 0.3674 0.060 Uiso 1 1 calc R . .
C6 C 0.2025(2) 0.2971(2) 0.42821(8) 0.0420(7) Uani 1 1 d . . .
H6A H 0.2748 0.3143 0.4354 0.063 Uiso 1 1 calc R . .
H6B H 0.1895 0.2364 0.4387 0.063 Uiso 1 1 calc R . .
H6C H 0.1535 0.3382 0.4427 0.063 Uiso 1 1 calc R . .
C7 C 0.33419(19) 0.18632(18) 0.37517(8) 0.0287(6) Uani 1 1 d . . .
H7 H 0.3356 0.1909 0.4066 0.034 Uiso 1 1 calc R . .
C8 C 0.4078(2) 0.13161(17) 0.35499(8) 0.0294(5) Uani 1 1 d . . .
C9 C 0.4928(2) 0.0810(2) 0.38053(9) 0.0370(7) Uani 1 1 d . . .
C10 C 0.6019(2) 0.1156(2) 0.36692(10) 0.0449(7) Uani 1 1 d . . .
H10A H 0.6137 0.1033 0.3353 0.067 Uiso 1 1 calc R . .
H10B H 0.6559 0.0856 0.3846 0.067 Uiso 1 1 calc R . .
H10C H 0.6056 0.1799 0.3721 0.067 Uiso 1 1 calc R . .
C11 C 0.4849(3) -0.0179(2) 0.36964(12) 0.0493(8) Uani 1 1 d . . .
H11A H 0.4157 -0.0402 0.3785 0.074 Uiso 1 1 calc R . .
H11B H 0.5397 -0.0505 0.3857 0.074 Uiso 1 1 calc R . .
H11C H 0.4943 -0.0266 0.3376 0.074 Uiso 1 1 calc R . .
C12 C 0.4802(3) 0.0916(3) 0.43078(10) 0.0678(12) Uani 1 1 d . . .
H12A H 0.4888 0.1544 0.4388 0.102 Uiso 1 1 calc R . .
H12B H 0.5336 0.0559 0.4460 0.102 Uiso 1 1 calc R . .
H12C H 0.4101 0.0714 0.4397 0.102 Uiso 1 1 calc R . .
C13 C 0.4044(2) 0.12691(15) 0.30871(8) 0.0256(5) Uani 1 1 d . . .
H13 H 0.4540 0.0905 0.2937 0.031 Uiso 1 1 calc R . .
C14 C 0.33087(18) 0.17367(15) 0.28399(7) 0.0223(5) Uani 1 1 d . . .
C15 C 0.33881(18) 0.17355(15) 0.23389(7) 0.0228(5) Uani 1 1 d . . .
H15A H 0.3374 0.2360 0.2234 0.027 Uiso 1 1 calc R . .
H15B H 0.4078 0.1482 0.2255 0.027 Uiso 1 1 calc R . .
C16 C 0.28511(19) 0.04977(15) 0.18022(8) 0.0225(5) Uani 1 1 d . . .
H16 H 0.3295 0.0739 0.1556 0.027 Uiso 1 1 calc R . .
C17 C 0.34221(19) -0.02694(16) 0.20170(8) 0.0240(5) Uani 1 1 d . . .
C18 C 0.3137(2) -0.05737(16) 0.24390(8) 0.0273(6) Uani 1 1 d . . .
H18 H 0.2608 -0.0276 0.2605 0.033 Uiso 1 1 calc R . .
C19 C 0.3637(2) -0.13152(17) 0.26128(9) 0.0325(6) Uani 1 1 d . . .
H19 H 0.3457 -0.1512 0.2903 0.039 Uiso 1 1 calc R . .
C20 C 0.4386(2) -0.17727(17) 0.23775(9) 0.0336(6) Uani 1 1 d . . .
H20 H 0.4706 -0.2289 0.2500 0.040 Uiso 1 1 calc R . .
C21 C 0.4669(2) -0.1473(2) 0.19589(10) 0.0394(7) Uani 1 1 d . . .
H21 H 0.5190 -0.1781 0.1793 0.047 Uiso 1 1 calc R . .
C22 C 0.4192(2) -0.07221(18) 0.17822(9) 0.0333(6) Uani 1 1 d . . .
H22 H 0.4396 -0.0515 0.1497 0.040 Uiso 1 1 calc R . .
C23 C 0.17734(19) 0.02397(15) 0.16136(8) 0.0222(5) Uani 1 1 d . . .
H23 H 0.1471 -0.0249 0.1799 0.027 Uiso 1 1 calc R . .
C24 C 0.1813(2) -0.00664(18) 0.11355(8) 0.0272(6) Uani 1 1 d . . .
C25 C 0.1800(2) -0.0966(2) 0.10474(10) 0.0422(7) Uani 1 1 d . . .
H25 H 0.1714 -0.1377 0.1284 0.051 Uiso 1 1 calc R . .
C26 C 0.1911(3) -0.1278(3) 0.06125(13) 0.0599(10) Uani 1 1 d . . .
H26 H 0.1904 -0.1899 0.0554 0.072 Uiso 1 1 calc R . .
C27 C 0.2030(3) -0.0679(3) 0.02704(11) 0.0645(11) Uani 1 1 d . . .
H27 H 0.2108 -0.0887 -0.0026 0.077 Uiso 1 1 calc R . .
C28 C 0.2036(3) 0.0208(3) 0.03549(10) 0.0617(10) Uani 1 1 d . . .
H28 H 0.2118 0.0618 0.0117 0.074 Uiso 1 1 calc R . .
C29 C 0.1925(3) 0.0522(2) 0.07857(9) 0.0444(7) Uani 1 1 d . . .
H29 H 0.1926 0.1144 0.0841 0.053 Uiso 1 1 calc R . .
C30 C 0.16223(19) 0.15882(16) 0.20000(7) 0.0220(5) Uani 1 1 d . A .
C31 C 0.0036(2) 0.11002(16) 0.15893(8) 0.0235(5) Uani 1 1 d . . .
H31A H -0.0352 0.1245 0.1865 0.028 Uiso 1 1 calc R . .
H31B H -0.0188 0.0499 0.1494 0.028 Uiso 1 1 calc R . .
C32 C -0.02855(19) 0.17548(16) 0.12357(8) 0.0239(5) Uani 1 1 d . A .
C33 C -0.0639(2) 0.14440(18) 0.08247(8) 0.0323(6) Uani 1 1 d . . .
H33 H -0.0599 0.0825 0.0762 0.039 Uiso 1 1 calc R . .
C34 C -0.1044(2) 0.20097(19) 0.05077(8) 0.0370(6) Uani 1 1 d . A .
C35 C -0.1379(3) 0.1687(2) 0.00457(10) 0.0560(10) Uani 1 1 d D . .
C36 C -0.1447(8) 0.0671(6) 0.0026(4) 0.052(2) Uani 0.583(9) 1 d PDU A 1
H36A H -0.1546 0.0482 -0.0283 0.078 Uiso 0.583(9) 1 calc PR A 1
H36B H -0.2043 0.0468 0.0206 0.078 Uiso 0.583(9) 1 calc PR A 1
H36C H -0.0796 0.0413 0.0142 0.078 Uiso 0.583(9) 1 calc PR A 1
C37 C -0.2635(6) 0.1958(5) -0.0020(2) 0.066(2) Uani 0.583(9) 1 d PDU A 1
H37A H -0.2735 0.2586 0.0059 0.099 Uiso 0.583(9) 1 calc PR A 1
H37B H -0.3070 0.1585 0.0174 0.099 Uiso 0.583(9) 1 calc PR A 1
H37C H -0.2840 0.1864 -0.0330 0.099 Uiso 0.583(9) 1 calc PR A 1
C38 C -0.0769(8) 0.2056(7) -0.02968(19) 0.083(3) Uani 0.583(9) 1 d PDU A 1
H38A H -0.1187 0.2085 -0.0570 0.124 Uiso 0.583(9) 1 calc PR A 1
H38B H -0.0149 0.1683 -0.0347 0.124 Uiso 0.583(9) 1 calc PR A 1
H38C H -0.0547 0.2657 -0.0212 0.124 Uiso 0.583(9) 1 calc PR A 1
C39 C -0.1117(2) 0.29117(17) 0.06217(8) 0.0311(6) Uani 1 1 d . . .
H39 H -0.1411 0.3308 0.0410 0.037 Uiso 1 1 calc R A .
C40 C -0.07850(19) 0.32656(16) 0.10270(8) 0.0250(6) Uani 1 1 d . A .
C41 C -0.0942(2) 0.42613(16) 0.11292(7) 0.0284(5) Uani 1 1 d . . .
C42 C -0.1547(2) 0.47498(19) 0.07593(9) 0.0361(7) Uani 1 1 d . A .
H42A H -0.1664 0.5370 0.0847 0.054 Uiso 1 1 calc R . .
H42B H -0.2226 0.4457 0.0711 0.054 Uiso 1 1 calc R . .
H42C H -0.1137 0.4733 0.0484 0.054 Uiso 1 1 calc R . .
C43 C 0.0125(2) 0.47158(18) 0.11796(9) 0.0365(7) Uani 1 1 d . A .
H43A H 0.0532 0.4639 0.0906 0.055 Uiso 1 1 calc R . .
H43B H 0.0507 0.4448 0.1429 0.055 Uiso 1 1 calc R . .
H43C H 0.0021 0.5352 0.1236 0.055 Uiso 1 1 calc R . .
C44 C -0.1584(2) 0.43739(19) 0.15600(8) 0.0339(6) Uani 1 1 d . A .
H44A H -0.1204 0.4100 0.1808 0.051 Uiso 1 1 calc R . .
H44B H -0.2269 0.4084 0.1526 0.051 Uiso 1 1 calc R . .
H44C H -0.1686 0.5009 0.1620 0.051 Uiso 1 1 calc R . .
C45 C -0.03250(19) 0.26640(17) 0.13346(8) 0.0234(5) Uani 1 1 d . . .
C46 C -0.0194(2) 0.13521(17) 0.28588(8) 0.0292(6) Uani 1 1 d . . .
H46A H 0.0312 0.1439 0.3105 0.035 Uiso 1 1 calc R . .
H46B H 0.0055 0.0856 0.2669 0.035 Uiso 1 1 calc R . .
C47 C -0.1272(2) 0.1159(2) 0.30369(10) 0.0451(8) Uani 1 1 d . . .
H47A H -0.1384 0.1452 0.3328 0.054 Uiso 1 1 calc R . .
H47B H -0.1387 0.0510 0.3070 0.054 Uiso 1 1 calc R . .
C48 C -0.1982(2) 0.1546(2) 0.26859(12) 0.0515(8) Uani 1 1 d . . .
H48A H -0.2055 0.1137 0.2430 0.062 Uiso 1 1 calc R . .
H48B H -0.2687 0.1678 0.2808 0.062 Uiso 1 1 calc R . .
C49 C -0.1422(2) 0.23843(19) 0.25545(10) 0.0353(7) Uani 1 1 d . . .
H49A H -0.1594 0.2551 0.2245 0.042 Uiso 1 1 calc R . .
H49B H -0.1616 0.2882 0.2754 0.042 Uiso 1 1 calc R . .
C50 C 0.2441(2) 0.3573(2) 0.14665(9) 0.0427(7) Uani 1 1 d . . .
H50A H 0.2451 0.4173 0.1339 0.064 Uiso 1 1 calc R . .
H50B H 0.1905 0.3214 0.1317 0.064 Uiso 1 1 calc R . .
H50C H 0.3131 0.3294 0.1427 0.064 Uiso 1 1 calc R . .
C51 C 0.3014(2) 0.41212(18) 0.21725(10) 0.0359(6) Uani 1 1 d . . .
H51A H 0.3698 0.3843 0.2117 0.054 Uiso 1 1 calc R . .
H51B H 0.2866 0.4114 0.2492 0.054 Uiso 1 1 calc R . .
H51C H 0.3026 0.4738 0.2066 0.054 Uiso 1 1 calc R . .
C36' C -0.1840(11) 0.0787(10) 0.0044(6) 0.060(4) Uani 0.417(9) 1 d PDU A 2
H36D H -0.1847 0.0554 -0.0260 0.091 Uiso 0.417(9) 1 calc PR A 2
H36E H -0.2561 0.0815 0.0158 0.091 Uiso 0.417(9) 1 calc PR A 2
H36F H -0.1420 0.0394 0.0234 0.091 Uiso 0.417(9) 1 calc PR A 2
C37' C -0.1905(10) 0.2386(7) -0.0229(3) 0.071(4) Uani 0.417(9) 1 d PDU A 2
H37D H -0.1441 0.2904 -0.0256 0.106 Uiso 0.417(9) 1 calc PR A 2
H37E H -0.2563 0.2566 -0.0086 0.106 Uiso 0.417(9) 1 calc PR A 2
H37F H -0.2055 0.2147 -0.0525 0.106 Uiso 0.417(9) 1 calc PR A 2
C38' C -0.0190(7) 0.1587(7) -0.0218(3) 0.054(3) Uani 0.417(9) 1 d PDU A 2
H38D H -0.0289 0.1285 -0.0503 0.081 Uiso 0.417(9) 1 calc PR A 2
H38E H 0.0290 0.1240 -0.0032 0.081 Uiso 0.417(9) 1 calc PR A 2
H38F H 0.0106 0.2181 -0.0269 0.081 Uiso 0.417(9) 1 calc PR A 2
Cl1 Cl 0.00992(5) 0.42713(4) 0.264302(19) 0.02974(14) Uani 1 1 d . A .
N1 N 0.25556(16) 0.12344(13) 0.21003(6) 0.0220(4) Uani 1 1 d . . .
N2 N 0.11679(15) 0.10677(12) 0.16948(6) 0.0219(4) Uani 1 1 d . . .
N3 N 0.21999(16) 0.36283(14) 0.19378(7) 0.0250(5) Uani 1 1 d . A .
O1 O 0.18503(12) 0.27110(10) 0.28056(5) 0.0217(3) Uani 1 1 d . A .
O2 O 0.00683(12) 0.29478(11) 0.17248(5) 0.0220(3) Uani 1 1 d . A .
O3 O -0.03058(12) 0.21682(11) 0.25985(5) 0.0258(4) Uani 1 1 d . A .
Zr1 Zr 0.100027(17) 0.300189(14) 0.226370(7) 0.01972(6) Uani 1 1 d . . .

loop_
_atom_site_aniso_label
_atom_site_aniso_U_11
_atom_site_aniso_U_22
_atom_site_aniso_U_33
_atom_site_aniso_U_23
_atom_site_aniso_U_13
_atom_site_aniso_U_12
C1 0.0241(13) 0.0196(12) 0.0261(13) 0.0024(9) -0.0020(10) -0.0058(10)
C2 0.0270(14) 0.0264(13) 0.0243(13) 0.0027(10) -0.0007(10) -0.0031(11)
C3 0.0332(14) 0.0359(14) 0.0218(12) -0.0065(12) -0.0020(10) 0.0050(14)
C4 0.0294(15) 0.058(2) 0.0256(13) -0.0053(12) 0.0009(11) 0.0101(13)
C5 0.0461(18) 0.0385(16) 0.0350(15) -0.0112(13) -0.0081(13) 0.0064(14)
C6 0.0404(16) 0.0582(18) 0.0275(13) -0.0047(14) -0.0053(12) 0.0146(16)
C7 0.0283(14) 0.0366(15) 0.0213(12) 0.0020(11) -0.0002(10) -0.0004(12)
C8 0.0293(14) 0.0309(13) 0.0281(13) 0.0059(10) -0.0012(12) -0.0026(12)
C9 0.0323(16) 0.0497(17) 0.0290(14) 0.0086(12) 0.0002(12) 0.0118(14)
C10 0.0306(15) 0.0486(17) 0.0556(18) 0.0047(14) -0.0099(16) 0.0036(15)
C11 0.0397(18) 0.0447(18) 0.063(2) 0.0178(16) 0.0000(16) 0.0119(15)
C12 0.073(3) 0.099(3) 0.0311(16) 0.0108(18) -0.0030(16) 0.050(2)
C13 0.0248(13) 0.0232(12) 0.0288(12) 0.0014(9) 0.0009(12) 0.0004(12)
C14 0.0220(13) 0.0221(12) 0.0229(12) 0.0022(9) -0.0042(9) -0.0054(10)
C15 0.0207(12) 0.0244(12) 0.0234(13) 0.0005(9) -0.0012(10) -0.0003(9)
C16 0.0249(13) 0.0236(12) 0.0190(12) -0.0015(10) 0.0042(10) 0.0007(10)
C17 0.0212(13) 0.0223(13) 0.0284(13) -0.0060(10) -0.0028(10) -0.0023(10)
C18 0.0285(14) 0.0244(13) 0.0290(13) 0.0011(10) 0.0015(11) 0.0039(11)
C19 0.0372(15) 0.0273(13) 0.0330(14) 0.0033(11) -0.0067(11) -0.0030(11)
C20 0.0270(13) 0.0269(14) 0.0469(17) 0.0022(12) -0.0100(12) 0.0058(11)
C21 0.0305(16) 0.0371(17) 0.0506(18) -0.0072(13) 0.0009(13) 0.0101(13)
C22 0.0318(16) 0.0360(14) 0.0322(14) -0.0011(11) 0.0042(12) 0.0063(12)
C23 0.0231(13) 0.0204(12) 0.0231(12) -0.0005(9) 0.0012(10) 0.0017(10)
C24 0.0194(13) 0.0366(15) 0.0257(13) -0.0054(11) 0.0017(10) 0.0028(11)
C25 0.0378(17) 0.0433(18) 0.0456(17) -0.0172(14) 0.0034(13) -0.0089(14)
C26 0.053(2) 0.066(2) 0.061(2) -0.042(2) 0.0006(18) -0.0059(19)
C27 0.051(2) 0.110(3) 0.0320(18) -0.035(2) -0.0070(15) 0.015(2)
C28 0.064(2) 0.097(3) 0.0234(15) -0.0003(17) 0.0066(15) 0.029(2)
C29 0.055(2) 0.0524(19) 0.0259(15) 0.0035(13) 0.0046(13) 0.0141(16)
C30 0.0210(13) 0.0236(12) 0.0214(12) 0.0011(9) -0.0004(10) -0.0018(10)
C31 0.0246(14) 0.0222(13) 0.0238(12) -0.0015(10) -0.0018(10) 0.0007(11)
C32 0.0230(13) 0.0268(13) 0.0220(12) -0.0036(9) -0.0018(10) 0.0018(10)
C33 0.0371(16) 0.0305(14) 0.0292(14) -0.0060(11) -0.0062(11) 0.0054(12)
C34 0.0441(15) 0.0421(15) 0.0249(12) -0.0070(12) -0.0069(12) 0.0083(17)
C35 0.091(3) 0.0485(19) 0.0282(16) -0.0138(14) -0.0241(16) 0.0175(18)
C36 0.051(5) 0.064(4) 0.041(4) -0.028(3) -0.022(4) 0.005(4)
C37 0.073(5) 0.064(4) 0.061(4) -0.019(3) -0.037(3) 0.010(4)
C38 0.112(7) 0.106(6) 0.030(3) -0.016(4) -0.002(3) -0.016(5)
C39 0.0364(15) 0.0358(14) 0.0210(11) 0.0007(11) -0.0051(11) 0.0087(14)
C40 0.0258(14) 0.0283(13) 0.0208(12) 0.0029(9) 0.0006(10) 0.0028(10)
C41 0.0372(15) 0.0282(13) 0.0197(11) 0.0008(9) -0.0050(12) 0.0051(13)
C42 0.0470(18) 0.0323(15) 0.0290(14) 0.0038(12) -0.0067(12) 0.0072(13)
C43 0.0438(17) 0.0302(15) 0.0355(15) 0.0055(12) -0.0094(13) -0.0029(13)
C44 0.0435(17) 0.0339(15) 0.0243(13) 0.0000(11) -0.0012(12) 0.0109(13)
C45 0.0210(13) 0.0304(13) 0.0188(12) -0.0028(10) 0.0012(10) 0.0025(10)
C46 0.0326(15) 0.0239(13) 0.0310(14) 0.0060(10) -0.0033(11) -0.0006(11)
C47 0.0379(18) 0.0487(19) 0.0486(18) 0.0258(15) -0.0023(13) -0.0088(14)
C48 0.0320(16) 0.062(2) 0.061(2) 0.0278(18) -0.0083(16) -0.0109(15)
C49 0.0268(14) 0.0382(15) 0.0410(16) 0.0090(13) -0.0002(12) 0.0037(12)
C50 0.0399(18) 0.0519(19) 0.0363(16) 0.0077(14) 0.0052(13) 0.0010(15)
C51 0.0326(15) 0.0325(14) 0.0426(17) 0.0009(12) 0.0030(13) -0.0059(12)
C36' 0.047(7) 0.090(8) 0.044(5) -0.015(5) -0.007(6) -0.017(6)
C37' 0.098(7) 0.075(6) 0.040(5) -0.024(4) -0.041(5) 0.029(5)
C38' 0.064(5) 0.064(5) 0.033(4) -0.013(4) 0.005(4) 0.010(4)
Cl1 0.0394(4) 0.0240(3) 0.0258(3) -0.0016(2) 0.0033(3) 0.0067(3)
N1 0.0240(11) 0.0196(10) 0.0224(10) -0.0034(8) -0.0019(8) 0.0009(8)
N2 0.0235(11) 0.0201(10) 0.0223(10) -0.0018(8) -0.0006(8) -0.0002(9)
N3 0.0252(12) 0.0259(11) 0.0238(10) 0.0032(9) 0.0031(9) -0.0005(9)
O1 0.0227(8) 0.0232(8) 0.0190(8) -0.0003(6) -0.0047(7) 0.0019(7)
O2 0.0266(9) 0.0238(8) 0.0155(7) -0.0013(7) -0.0033(6) 0.0010(8)
O3 0.0248(9) 0.0253(10) 0.0273(8) 0.0064(7) -0.0008(7) 0.0018(7)
Zr1 0.02272(11) 0.01902(10) 0.01743(10) -0.00044(9) -0.00060(9) 0.00109(10)

loop_
_atom_type_symbol
_atom_type_description
_atom_type_scat_dispersion_real
_atom_type_scat_dispersion_imag
_atom_type_scat_source
C C 0.0033 0.0016 'International Tables Vol C Tables 4.2.6.8 and 6.1.1.4'
H H 0.0000 0.0000 'International Tables Vol C Tables 4.2.6.8 and 6.1.1.4'
N N 0.0061 0.0033 'International Tables Vol C Tables 4.2.6.8 and 6.1.1.4'
O O 0.0106 0.0060 'International Tables Vol C Tables 4.2.6.8 and 6.1.1.4'
Cl Cl 0.1484 0.1585 'International Tables Vol C Tables 4.2.6.8 and 6.1.1.4'
Zr Zr -2.9673 0.5597 'International Tables Vol C Tables 4.2.6.8 and 6.1.1.4'

loop_
_geom_angle_atom_site_label_1
_geom_angle_atom_site_label_2
_geom_angle_atom_site_label_3
_geom_angle
O1 C1 C14 118.4(2)
O1 C1 C2 121.9(2)
C14 C1 C2 119.6(2)
C7 C2 C1 117.5(2)
C7 C2 C3 120.4(2)
C1 C2 C3 121.9(2)
C5 C3 C4 109.5(2)
C5 C3 C6 108.0(2)
C4 C3 C6 105.7(2)
C5 C3 C2 109.5(2)
C4 C3 C2 111.6(2)
C6 C3 C2 112.4(2)
C3 C4 H4A 109.5
C3 C4 H4B 109.5
H4A C4 H4B 109.5
C3 C4 H4C 109.5
H4A C4 H4C 109.5
H4B C4 H4C 109.5
C3 C5 H5A 109.5
C3 C5 H5B 109.5
H5A C5 H5B 109.5
C3 C5 H5C 109.5
H5A C5 H5C 109.5
H5B C5 H5C 109.5
C3 C6 H6A 109.5
C3 C6 H6B 109.5
H6A C6 H6B 109.5
C3 C6 H6C 109.5
H6A C6 H6C 109.5
H6B C6 H6C 109.5
C8 C7 C2 124.4(2)
C8 C7 H7 117.8
C2 C7 H7 117.8
C7 C8 C13 116.5(2)
C7 C8 C9 123.5(2)
C13 C8 C9 119.9(2)
C11 C9 C8 109.2(2)
C11 C9 C12 107.9(3)
C8 C9 C12 111.8(2)
C11 C9 C10 109.3(2)
C8 C9 C10 109.7(2)
C12 C9 C10 108.8(3)
C9 C10 H10A 109.5
C9 C10 H10B 109.5
H10A C10 H10B 109.5
C9 C10 H10C 109.5
H10A C10 H10C 109.5
H10B C10 H10C 109.5
C9 C11 H11A 109.5
C9 C11 H11B 109.5
H11A C11 H11B 109.5
C9 C11 H11C 109.5
H11A C11 H11C 109.5
H11B C11 H11C 109.5
C9 C12 H12A 109.5
C9 C12 H12B 109.5
H12A C12 H12B 109.5
C9 C12 H12C 109.5
H12A C12 H12C 109.5
H12B C12 H12C 109.5
C14 C13 C8 122.1(2)
C14 C13 H13 119.0
C8 C13 H13 119.0
C13 C14 C1 119.9(2)
C13 C14 C15 119.3(2)
C1 C14 C15 120.5(2)
N1 C15 C14 115.81(19)
N1 C15 H15A 108.3
C14 C15 H15A 108.3
N1 C15 H15B 108.3
C14 C15 H15B 108.3
H15A C15 H15B 107.4
N1 C16 C17 115.8(2)
N1 C16 C23 100.77(18)
C17 C16 C23 113.36(19)
N1 C16 H16 108.8
C17 C16 H16 108.8
C23 C16 H16 108.8
C22 C17 C18 119.1(2)
C22 C17 C16 119.8(2)
C18 C17 C16 121.0(2)
C19 C18 C17 119.1(2)
C19 C18 H18 120.4
C17 C18 H18 120.4
C20 C19 C18 121.8(3)
C20 C19 H19 119.1
C18 C19 H19 119.1
C19 C20 C21 119.2(2)
C19 C20 H20 120.4
C21 C20 H20 120.4
C20 C21 C22 119.9(3)
C20 C21 H21 120.0
C22 C21 H21 120.0
C17 C22 C21 120.8(3)
C17 C22 H22 119.6
C21 C22 H22 119.6
N2 C23 C24 115.4(2)
N2 C23 C16 101.05(18)
C24 C23 C16 113.5(2)
N2 C23 H23 108.8
C24 C23 H23 108.8
C16 C23 H23 108.8
C25 C24 C29 118.8(3)
C25 C24 C23 118.8(2)
C29 C24 C23 122.3(2)
C24 C25 C26 120.5(3)
C24 C25 H25 119.7
C26 C25 H25 119.7
C27 C26 C25 119.5(3)
C27 C26 H26 120.2
C25 C26 H26 120.2
C28 C27 C26 120.2(3)
C28 C27 H27 119.9
C26 C27 H27 119.9
C27 C28 C29 120.6(3)
C27 C28 H28 119.7
C29 C28 H28 119.7
C24 C29 C28 120.4(3)
C24 C29 H29 119.8
C28 C29 H29 119.8
N1 C30 N2 107.9(2)
N1 C30 Zr1 124.77(16)
N2 C30 Zr1 126.97(17)
N2 C31 C32 116.1(2)
N2 C31 H31A 108.3
C32 C31 H31A 108.3
N2 C31 H31B 108.3
C32 C31 H31B 108.3
H31A C31 H31B 107.4
C33 C32 C45 120.2(2)
C33 C32 C31 119.7(2)
C45 C32 C31 119.8(2)
C34 C33 C32 121.9(2)
C34 C33 H33 119.1
C32 C33 H33 119.1
C33 C34 C39 116.9(2)
C33 C34 C35 122.5(3)
C39 C34 C35 120.6(2)
C38 C35 C36' 125.5(8)
C38 C35 C37' 64.1(6)
C36' C35 C37' 117.7(8)
C38 C35 C36 113.4(6)
C36' C35 C36 20.3(6)
C37' C35 C36 130.8(6)
C38 C35 C34 112.8(4)
C36' C35 C34 113.8(8)
C37' C35 C34 113.8(4)
C36 C35 C34 111.5(5)
C38 C35 C37 110.3(5)
C36' C35 C37 80.9(6)
C37' C35 C37 48.0(5)
C36 C35 C37 100.7(5)
C34 C35 C37 107.3(3)
C38 C35 C38' 37.6(4)
C36' C35 C38' 105.7(7)
C37' C35 C38' 101.5(6)
C36 C35 C38' 86.9(5)
C34 C35 C38' 101.6(4)
C37 C35 C38' 144.6(5)
C35 C36 H36A 109.5
C35 C36 H36B 109.5
H36A C36 H36B 109.5
C35 C36 H36C 109.5
H36A C36 H36C 109.5
H36B C36 H36C 109.5
C35 C37 H37A 109.5
C35 C37 H37B 109.5
H37A C37 H37B 109.5
C35 C37 H37C 109.5
H37A C37 H37C 109.5
H37B C37 H37C 109.5
C35 C38 H38A 109.5
C35 C38 H38B 109.5
H38A C38 H38B 109.5
C35 C38 H38C 109.5
H38A C38 H38C 109.5
H38B C38 H38C 109.5
C40 C39 C34 124.2(2)
C40 C39 H39 117.9
C34 C39 H39 117.9
C39 C40 C45 116.9(2)
C39 C40 C41 120.3(2)
C45 C40 C41 122.8(2)
C43 C41 C40 109.8(2)
C43 C41 C42 107.7(2)
C40 C41 C42 112.5(2)
C43 C41 C44 109.8(2)
C40 C41 C44 110.1(2)
C42 C41 C44 106.9(2)
C41 C42 H42A 109.5
C41 C42 H42B 109.5
H42A C42 H42B 109.5
C41 C42 H42C 109.5
H42A C42 H42C 109.5
H42B C42 H42C 109.5
C41 C43 H43A 109.5
C41 C43 H43B 109.5
H43A C43 H43B 109.5
C41 C43 H43C 109.5
H43A C43 H43C 109.5
H43B C43 H43C 109.5
C41 C44 H44A 109.5
C41 C44 H44B 109.5
H44A C44 H44B 109.5
C41 C44 H44C 109.5
H44A C44 H44C 109.5
H44B C44 H44C 109.5
O2 C45 C32 118.8(2)
O2 C45 C40 121.4(2)
C32 C45 C40 119.8(2)
O3 C46 C47 105.4(2)
O3 C46 H46A 110.7
C47 C46 H46A 110.7
O3 C46 H46B 110.7
C47 C46 H46B 110.7
H46A C46 H46B 108.8
C46 C47 C48 102.9(2)
C46 C47 H47A 111.2
C48 C47 H47A 111.2
C46 C47 H47B 111.2
C48 C47 H47B 111.2
H47A C47 H47B 109.1
C49 C48 C47 103.0(2)
C49 C48 H48A 111.2
C47 C48 H48A 111.2
C49 C48 H48B 111.2
C47 C48 H48B 111.2
H48A C48 H48B 109.1
O3 C49 C48 104.6(2)
O3 C49 H49A 110.8
C48 C49 H49A 110.8
O3 C49 H49B 110.8
C48 C49 H49B 110.8
H49A C49 H49B 108.9
N3 C50 H50A 109.5
N3 C50 H50B 109.5
H50A C50 H50B 109.5
N3 C50 H50C 109.5
H50A C50 H50C 109.5
H50B C50 H50C 109.5
N3 C51 H51A 109.5
N3 C51 H51B 109.5
H51A C51 H51B 109.5
N3 C51 H51C 109.5
H51A C51 H51C 109.5
H51B C51 H51C 109.5
C35 C36' H36D 109.5
C35 C36' H36E 109.5
H36D C36' H36E 109.5
C35 C36' H36F 109.5
H36D C36' H36F 109.5
H36E C36' H36F 109.5
C35 C37' H37D 109.5
C35 C37' H37E 109.5
H37D C37' H37E 109.5
C35 C37' H37F 109.5
H37D C37' H37F 109.5
H37E C37' H37F 109.5
C35 C38' H38D 109.5
C35 C38' H38E 109.5
H38D C38' H38E 109.5
C35 C38' H38F 109.5
H38D C38' H38F 109.5
H38E C38' H38F 109.5
C30 N1 C16 112.84(19)
C30 N1 C15 122.82(19)
C16 N1 C15 119.54(19)
C30 N2 C31 123.40(19)
C30 N2 C23 112.25(19)
C31 N2 C23 119.95(18)
C50 N3 C51 110.6(2)
C50 N3 Zr1 126.85(18)
C51 N3 Zr1 122.19(16)
C1 O1 Zr1 157.13(15)
C45 O2 Zr1 159.37(15)
C46 O3 C49 109.21(18)
C46 O3 Zr1 128.15(14)
C49 O3 Zr1 122.57(14)
O1 Zr1 O2 164.88(6)
O1 Zr1 N3 95.03(7)
O2 Zr1 N3 94.13(7)
O1 Zr1 O3 85.15(6)
O2 Zr1 O3 84.59(6)
N3 Zr1 O3 174.46(7)
O1 Zr1 C30 84.17(7)
O2 Zr1 C30 83.81(7)
N3 Zr1 C30 90.12(8)
O3 Zr1 C30 84.39(7)
O1 Zr1 Cl1 92.41(5)
O2 Zr1 Cl1 97.39(5)
N3 Zr1 Cl1 102.16(6)
O3 Zr1 Cl1 83.35(4)
C30 Zr1 Cl1 167.51(6)

loop_
_geom_bond_atom_site_label_1
_geom_bond_atom_site_label_2
_geom_bond_distance
C1 O1 1.349(3)
C1 C14 1.405(3)
C1 C2 1.415(3)
C2 C7 1.392(3)
C2 C3 1.549(4)
C3 C5 1.516(4)
C3 C4 1.538(4)
C3 C6 1.540(3)
C4 H4A 0.9800
C4 H4B 0.9800
C4 H4C 0.9800
C5 H5A 0.9800
C5 H5B 0.9800
C5 H5C 0.9800
C6 H6A 0.9800
C6 H6B 0.9800
C6 H6C 0.9800
C7 C8 1.387(4)
C7 H7 0.9500
C8 C13 1.396(3)
C8 C9 1.529(4)
C9 C11 1.525(4)
C9 C12 1.529(4)
C9 C10 1.539(4)
C10 H10A 0.9800
C10 H10B 0.9800
C10 H10C 0.9800
C11 H11A 0.9800
C11 H11B 0.9800
C11 H11C 0.9800
C12 H12A 0.9800
C12 H12B 0.9800
C12 H12C 0.9800
C13 C14 1.387(3)
C13 H13 0.9500
C14 C15 1.512(3)
C15 N1 1.485(3)
C15 H15A 0.9900
C15 H15B 0.9900
C16 N1 1.474(3)
C16 C17 1.508(3)
C16 C23 1.535(3)
C16 H16 1.0000
C17 C22 1.387(4)
C17 C18 1.398(3)
C18 C19 1.385(4)
C18 H18 0.9500
C19 C20 1.372(4)
C19 H19 0.9500
C20 C21 1.386(4)
C20 H20 0.9500
C21 C22 1.387(4)
C21 H21 0.9500
C22 H22 0.9500
C23 N2 1.484(3)
C23 C24 1.512(3)
C23 H23 1.0000
C24 C25 1.377(4)
C24 C29 1.382(4)
C25 C26 1.398(4)
C25 H25 0.9500
C26 C27 1.376(6)
C26 H26 0.9500
C27 C28 1.357(5)
C27 H27 0.9500
C28 C29 1.387(4)
C28 H28 0.9500
C29 H29 0.9500
C30 N1 1.336(3)
C30 N2 1.338(3)
C30 Zr1 2.401(2)
C31 N2 1.476(3)
C31 C32 1.506(3)
C31 H31A 0.9900
C31 H31B 0.9900
C32 C33 1.397(3)
C32 C45 1.399(4)
C33 C34 1.378(4)
C33 H33 0.9500
C34 C39 1.401(4)
C34 C35 1.534(4)
C35 C38 1.405(7)
C35 C36' 1.473(13)
C35 C37' 1.496(9)
C35 C36 1.529(10)
C35 C37 1.661(7)
C35 C38' 1.715(9)
C36 H36A 0.9800
C36 H36B 0.9800
C36 H36C 0.9800
C37 H37A 0.9800
C37 H37B 0.9800
C37 H37C 0.9800
C38 H38A 0.9800
C38 H38B 0.9800
C38 H38C 0.9800
C39 C40 1.397(3)
C39 H39 0.9500
C40 C45 1.420(3)
C40 C41 1.540(3)
C41 C43 1.528(4)
C41 C42 1.540(3)
C41 C44 1.542(4)
C42 H42A 0.9800
C42 H42B 0.9800
C42 H42C 0.9800
C43 H43A 0.9800
C43 H43B 0.9800
C43 H43C 0.9800
C44 H44A 0.9800
C44 H44B 0.9800
C44 H44C 0.9800
C45 O2 1.346(3)
C46 O3 1.462(3)
C46 C47 1.501(4)
C46 H46A 0.9900
C46 H46B 0.9900
C47 C48 1.507(4)
C47 H47A 0.9900
C47 H47B 0.9900
C48 C49 1.500(4)
C48 H48A 0.9900
C48 H48B 0.9900
C49 O3 1.463(3)
C49 H49A 0.9900
C49 H49B 0.9900
C50 N3 1.454(3)
C50 H50A 0.9800
C50 H50B 0.9800
C50 H50C 0.9800
C51 N3 1.457(3)
C51 H51A 0.9800
C51 H51B 0.9800
C51 H51C 0.9800
C36' H36D 0.9800
C36' H36E 0.9800
C36' H36F 0.9800
C37' H37D 0.9800
C37' H37E 0.9800
C37' H37F 0.9800
C38' H38D 0.9800
C38' H38E 0.9800
C38' H38F 0.9800
Cl1 Zr1 2.5012(6)
N3 Zr1 2.044(2)
O1 Zr1 2.0056(15)
O2 Zr1 2.0114(14)
O3 Zr1 2.3125(16)

loop_
_platon_squeeze_void_nr
_platon_squeeze_void_average_x
_platon_squeeze_void_average_y
_platon_squeeze_void_average_z
_platon_squeeze_void_volume
_platon_squeeze_void_count_electrons
_platon_squeeze_void_content
1 -0.047 0.750 0.000 628 136 ' '
2 -0.094 0.250 0.500 628 136 ' '
